data_4315276
loop_
_publ_author_name
'Robert D. Schmidt'
'David A. Shultz'
'James D. Martin'

_publ_section_title
;
 Magnetic Bistability in a Cobalt Bis(dioxolene) Complex: Long-Lived
 Photoinduced Valence Tautomerism
;
_journal_name_full 'Inorganic Chemistry'
_journal_page_first 3162
_journal_page_last 3168
_journal_paper_doi 10.1021/ic901998p
_journal_volume 49
_journal_year 2010
_chemical_formula_sum 'C40 H48 Co N4 O4'
_chemical_formula_weight 707.75
_chemical_name_systematic
; 
 ? 
;
_space_group_IT_number 14
_symmetry_cell_setting monoclinic
_symmetry_space_group_name_Hall '-P 2ybc'
_symmetry_space_group_name_H-M 'P 1 21/c 1'
_atom_sites_solution_hydrogens geom
_atom_sites_solution_primary isomor
_atom_sites_solution_secondary difmap
_audit_creation_method SHELXL-97
_cell_angle_alpha 90.00
_cell_angle_beta 91.665(4)
_cell_angle_gamma 90.00
_cell_formula_units_Z 2
_cell_length_a 11.6531(8)
_cell_length_b 22.4266(14)
_cell_length_c 7.2851(5)
_cell_measurement_reflns_used 8030
_cell_measurement_temperature 95
_cell_measurement_theta_max 27.79
_cell_measurement_theta_min 2.52
_cell_volume 1903.1(2)
_computing_cell_refinement SAINT
_computing_data_collection Apex2
_computing_data_reduction SAINT
_computing_molecular_graphics NRCVAX
_computing_publication_material cif2tables.py
_computing_structure_refinement XL
_diffrn_ambient_temperature 95
_diffrn_measured_fraction_theta_full 0.990
_diffrn_measured_fraction_theta_max 0.911
_diffrn_measurement_device_type 'Bruker-Nonius Kappa Axis X8 Apex2'
_diffrn_measurement_method 'omega and phi scans'
_diffrn_radiation_monochromator graphite
_diffrn_radiation_source 'fine-focus sealed tube'
_diffrn_radiation_type MoK\a
_diffrn_radiation_wavelength 0.71073
_diffrn_reflns_av_R_equivalents 0.0744
_diffrn_reflns_av_sigmaI/netI 0.0895
_diffrn_reflns_limit_h_max 15
_diffrn_reflns_limit_h_min -14
_diffrn_reflns_limit_k_max 29
_diffrn_reflns_limit_k_min -29
_diffrn_reflns_limit_l_max 9
_diffrn_reflns_limit_l_min -9
_diffrn_reflns_number 23133
_diffrn_reflns_theta_full 22.24
_diffrn_reflns_theta_max 28.40
_diffrn_reflns_theta_min 2.94
_exptl_absorpt_coefficient_mu 0.495
_exptl_absorpt_correction_T_max 0.9652
_exptl_absorpt_correction_T_min 0.8312
_exptl_absorpt_correction_type multi-scan
_exptl_absorpt_process_details SADABS
_exptl_crystal_colour blue
_exptl_crystal_density_diffrn 1.235
_exptl_crystal_density_method 'not measured'
_exptl_crystal_description prism
_exptl_crystal_F_000 750
_exptl_crystal_size_max 0.39
_exptl_crystal_size_mid 0.12
_exptl_crystal_size_min 0.07
_refine_diff_density_max 0.756
_refine_diff_density_min -0.538
_refine_diff_density_rms 0.089
_refine_ls_extinction_method none
_refine_ls_goodness_of_fit_ref 1.080
_refine_ls_hydrogen_treatment constr
_refine_ls_matrix_type full
_refine_ls_number_parameters 229
_refine_ls_number_reflns 4355
_refine_ls_number_restraints 0
_refine_ls_restrained_S_all 1.080
_refine_ls_R_factor_all 0.1375
_refine_ls_R_factor_gt 0.0802
_refine_ls_shift/su_max 0.000
_refine_ls_shift/su_mean 0.000
_refine_ls_structure_factor_coef Fsqd
_refine_ls_weighting_details 'calc w=1/[\s^2^(Fo^2^)+(0.0797P)^2^+4.3826P] where P=(Fo^2^+2Fc^2^)/3'
_refine_ls_weighting_scheme calc
_refine_ls_wR_factor_gt 0.1891
_refine_ls_wR_factor_ref 0.2137
_reflns_number_gt 2715
_reflns_number_total 4355
_reflns_threshold_expression >2sigma(I)
_cod_data_source_file ic901998p_si_001.cif
_cod_data_source_block x10057
_cod_original_sg_symbol_H-M 'P 21/c'
_cod_database_code 4315276

loop_
_symmetry_equiv_pos_as_xyz
'x, y, z'
'-x, y+1/2, -z+1/2'
'-x, -y, -z'
'x, -y-1/2, z-1/2'

loop_
_atom_site_label
_atom_site_type_symbol
_atom_site_fract_x
_atom_site_fract_y
_atom_site_fract_z
_atom_site_U_iso_or_equiv
_atom_site_adp_type
_atom_site_occupancy
_atom_site_symmetry_multiplicity
_atom_site_calc_flag
_atom_site_refinement_flags
_atom_site_disorder_assembly
_atom_site_disorder_group
Co1 Co 0.0000 0.0000 0.0000 0.0236(2) Uani 1 2 d S . .
O1 O -0.1354(2) -0.00146(13) 0.1362(4) 0.0260(6) Uani 1 1 d . . .
O2 O -0.0650(3) 0.06543(12) -0.1305(4) 0.0245(7) Uani 1 1 d . . .
N1 N -0.0700(3) -0.05545(14) -0.1793(5) 0.0238(8) Uani 1 1 d . . .
C1 C -0.2056(4) 0.04137(18) 0.0774(6) 0.0267(10) Uani 1 1 d . . .
C2 C -0.1673(4) 0.07792(18) -0.0676(6) 0.0254(10) Uani 1 1 d . . .
C3 C -0.2382(4) 0.12552(19) -0.1379(7) 0.0310(11) Uani 1 1 d . . .
C4 C -0.3439(4) 0.1319(2) -0.0605(8) 0.0398(13) Uani 1 1 d . . .
H4 H -0.3922 0.1632 -0.1045 0.048 Uiso 1 1 calc R . .
C5 C -0.3854(4) 0.0949(2) 0.0803(8) 0.0402(13) Uani 1 1 d . . .
C6 C -0.3151(4) 0.0502(2) 0.1493(7) 0.0361(12) Uani 1 1 d . . .
H6 H -0.3406 0.0254 0.2456 0.043 Uiso 1 1 calc R . .
C7 C -0.1970(5) 0.1670(2) -0.2907(7) 0.0382(12) Uani 1 1 d . . .
C8 C -0.0821(5) 0.1951(2) -0.2391(7) 0.0456(14) Uani 1 1 d . . .
H8A H -0.0594 0.2224 -0.3368 0.068 Uiso 1 1 calc R . .
H8B H -0.0240 0.1638 -0.2232 0.068 Uiso 1 1 calc R . .
H8C H -0.0886 0.2173 -0.1240 0.068 Uiso 1 1 calc R . .
C9 C -0.2823(6) 0.2173(2) -0.3321(8) 0.0552(17) Uani 1 1 d . . .
H9A H -0.2888 0.2426 -0.2232 0.083 Uiso 1 1 calc R . .
H9B H -0.3576 0.2002 -0.3647 0.083 Uiso 1 1 calc R . .
H9C H -0.2553 0.2412 -0.4347 0.083 Uiso 1 1 calc R . .
C10 C -0.1848(6) 0.1302(3) -0.4697(8) 0.0594(18) Uani 1 1 d . . .
H10A H -0.1646 0.1569 -0.5703 0.089 Uiso 1 1 calc R . .
H10B H -0.2578 0.1104 -0.5003 0.089 Uiso 1 1 calc R . .
H10C H -0.1245 0.1002 -0.4515 0.089 Uiso 1 1 calc R . .
C11 C -0.5074(5) 0.1056(3) 0.1458(10) 0.0609(18) Uani 1 1 d . . .
C12 C -0.5179(5) 0.1683(2) 0.2296(10) 0.0566(17) Uani 1 1 d . . .
H12A H -0.5969 0.1747 0.2681 0.085 Uiso 1 1 calc R . .
H12B H -0.4984 0.1983 0.1377 0.085 Uiso 1 1 calc R . .
H12C H -0.4652 0.1718 0.3363 0.085 Uiso 1 1 calc R . .
C13 C -0.5422(7) 0.0609(3) 0.2870(15) 0.126(4) Uani 1 1 d . . .
H13A H -0.5288 0.0205 0.2409 0.189 Uiso 1 1 calc R . .
H13B H -0.6239 0.0659 0.3117 0.189 Uiso 1 1 calc R . .
H13C H -0.4967 0.0671 0.4006 0.189 Uiso 1 1 calc R . .
C14 C -0.5930(5) 0.1010(3) -0.0177(14) 0.097(3) Uani 1 1 d . . .
H14A H -0.5792 0.0640 -0.0850 0.145 Uiso 1 1 calc R . .
H14B H -0.5828 0.1351 -0.0996 0.145 Uiso 1 1 calc R . .
H14C H -0.6714 0.1010 0.0271 0.145 Uiso 1 1 calc R . .
C15 C -0.0976(4) -0.11127(19) -0.1309(7) 0.0305(11) Uani 1 1 d . . .
H15 H -0.0867 -0.1232 -0.0065 0.037 Uiso 1 1 calc R . .
C16 C -0.1422(4) -0.15239(19) -0.2590(7) 0.0306(11) Uani 1 1 d . . .
H16 H -0.1602 -0.1919 -0.2230 0.037 Uiso 1 1 calc R . .
C17 C -0.1593(4) -0.13410(18) -0.4388(6) 0.0255(10) Uani 1 1 d . . .
C18 C -0.1323(4) -0.07582(19) -0.4874(7) 0.0300(11) Uani 1 1 d . . .
H18 H -0.1443 -0.0622 -0.6099 0.036 Uiso 1 1 calc R . .
C19 C -0.0880(4) -0.03847(19) -0.3537(6) 0.0270(10) Uani 1 1 d . . .
H19 H -0.0693 0.0013 -0.3867 0.032 Uiso 1 1 calc R . .
C20 C -0.2046(4) -0.1748(2) -0.5757(7) 0.0328(11) Uani 1 1 d . . .
N2 N -0.2382(4) -0.20700(18) -0.6879(6) 0.0442(11) Uani 1 1 d . . .

loop_
_atom_site_aniso_label
_atom_site_aniso_U_11
_atom_site_aniso_U_22
_atom_site_aniso_U_33
_atom_site_aniso_U_23
_atom_site_aniso_U_13
_atom_site_aniso_U_12
Co1 0.0351(5) 0.0166(4) 0.0192(5) 0.0017(4) 0.0003(3) 0.0028(4)
O1 0.0340(16) 0.0211(13) 0.0230(16) 0.0009(14) 0.0017(12) 0.0027(13)
O2 0.0364(17) 0.0187(14) 0.0183(16) 0.0014(12) -0.0039(13) 0.0051(12)
N1 0.030(2) 0.0183(16) 0.024(2) 0.0052(15) 0.0053(16) 0.0056(14)
C1 0.029(2) 0.021(2) 0.029(3) -0.0084(18) -0.0028(19) 0.0011(17)
C2 0.032(2) 0.020(2) 0.023(3) -0.0059(17) -0.0095(19) 0.0023(17)
C3 0.036(3) 0.023(2) 0.033(3) -0.0067(19) -0.012(2) 0.0065(18)
C4 0.040(3) 0.028(2) 0.050(4) -0.012(2) -0.014(3) 0.007(2)
C5 0.032(3) 0.034(3) 0.054(4) -0.022(2) -0.001(2) 0.001(2)
C6 0.035(3) 0.026(2) 0.047(3) -0.007(2) 0.005(2) -0.0042(19)
C7 0.057(3) 0.032(2) 0.026(3) 0.001(2) -0.006(2) 0.018(2)
C8 0.073(4) 0.034(3) 0.030(3) 0.011(2) 0.003(3) 0.007(3)
C9 0.089(5) 0.046(3) 0.030(3) 0.002(2) -0.007(3) 0.035(3)
C10 0.100(5) 0.050(3) 0.028(3) -0.004(3) -0.010(3) 0.038(3)
C11 0.036(3) 0.041(3) 0.106(6) -0.010(3) 0.009(3) 0.001(2)
C12 0.040(3) 0.046(3) 0.084(5) -0.024(3) 0.011(3) 0.001(2)
C13 0.090(6) 0.059(4) 0.236(12) 0.034(6) 0.115(7) 0.021(4)
C14 0.033(4) 0.082(5) 0.173(9) -0.062(6) -0.026(4) 0.008(3)
C15 0.038(3) 0.024(2) 0.029(3) 0.0097(19) 0.002(2) -0.0019(18)
C16 0.037(3) 0.022(2) 0.033(3) 0.0043(19) 0.000(2) -0.0018(18)
C17 0.025(2) 0.022(2) 0.029(3) -0.0015(18) 0.0028(19) 0.0041(16)
C18 0.042(3) 0.025(2) 0.023(3) 0.0016(18) 0.004(2) 0.0024(19)
C19 0.035(2) 0.024(2) 0.022(3) 0.0035(18) 0.0071(19) 0.0036(18)
C20 0.038(3) 0.030(2) 0.030(3) -0.001(2) 0.002(2) 0.004(2)
N2 0.054(3) 0.033(2) 0.045(3) -0.005(2) -0.012(2) 0.004(2)

loop_
_atom_type_symbol
_atom_type_description
_atom_type_scat_dispersion_real
_atom_type_scat_dispersion_imag
_atom_type_scat_source
C C 0.0033 0.0016 'International Tables Vol C Tables 4.2.6.8 and 6.1.1.4'
H H 0.0000 0.0000 'International Tables Vol C Tables 4.2.6.8 and 6.1.1.4'
Co Co 0.3494 0.9721 'International Tables Vol C Tables 4.2.6.8 and 6.1.1.4'
N N 0.0061 0.0033 'International Tables Vol C Tables 4.2.6.8 and 6.1.1.4'
O O 0.0106 0.0060 'International Tables Vol C Tables 4.2.6.8 and 6.1.1.4'

loop_
_geom_angle_atom_site_label_1
_geom_angle_atom_site_label_2
_geom_angle_atom_site_label_3
_geom_angle
_geom_angle_site_symmetry_1
_geom_angle_site_symmetry_3
_geom_angle_publ_flag
O1 Co1 O1 180.0(2) 3 . ?
O1 Co1 O2 87.09(12) 3 3 ?
O1 Co1 O2 92.91(12) . 3 ?
O1 Co1 O2 92.91(12) 3 . ?
O1 Co1 O2 87.09(12) . . ?
O2 Co1 O2 180.0(2) 3 . ?
O1 Co1 N1 90.07(13) 3 3 ?
O1 Co1 N1 89.93(13) . 3 ?
O2 Co1 N1 90.25(13) 3 3 ?
O2 Co1 N1 89.75(13) . 3 ?
O1 Co1 N1 89.93(13) 3 . ?
O1 Co1 N1 90.07(13) . . ?
O2 Co1 N1 89.75(13) 3 . ?
O2 Co1 N1 90.25(13) . . ?
N1 Co1 N1 180.0(2) 3 . ?
C1 O1 Co1 109.6(3) . . ?
C2 O2 Co1 110.0(3) . . ?
C19 N1 C15 118.9(4) . . ?
C19 N1 Co1 120.2(3) . . ?
C15 N1 Co1 120.9(3) . . ?
O1 C1 C6 122.7(4) . . ?
O1 C1 C2 117.0(4) . . ?
C6 C1 C2 120.3(4) . . ?
O2 C2 C1 116.3(4) . . ?
O2 C2 C3 123.4(4) . . ?
C1 C2 C3 120.3(4) . . ?
C4 C3 C2 116.3(4) . . ?
C4 C3 C7 122.4(4) . . ?
C2 C3 C7 121.3(4) . . ?
C3 C4 C5 124.4(5) . . ?
C3 C4 H4 117.8 . . ?
C5 C4 H4 117.8 . . ?
C6 C5 C4 118.5(5) . . ?
C6 C5 C11 123.2(5) . . ?
C4 C5 C11 118.2(5) . . ?
C5 C6 C1 120.1(5) . . ?
C5 C6 H6 119.9 . . ?
C1 C6 H6 119.9 . . ?
C8 C7 C9 107.9(4) . . ?
C8 C7 C3 111.3(4) . . ?
C9 C7 C3 111.9(4) . . ?
C8 C7 C10 109.1(5) . . ?
C9 C7 C10 107.5(4) . . ?
C3 C7 C10 108.9(4) . . ?
C7 C8 H8A 109.5 . . ?
C7 C8 H8B 109.5 . . ?
H8A C8 H8B 109.5 . . ?
C7 C8 H8C 109.5 . . ?
H8A C8 H8C 109.5 . . ?
H8B C8 H8C 109.5 . . ?
C7 C9 H9A 109.5 . . ?
C7 C9 H9B 109.5 . . ?
H9A C9 H9B 109.5 . . ?
C7 C9 H9C 109.5 . . ?
H9A C9 H9C 109.5 . . ?
H9B C9 H9C 109.5 . . ?
C7 C10 H10A 109.5 . . ?
C7 C10 H10B 109.5 . . ?
H10A C10 H10B 109.5 . . ?
C7 C10 H10C 109.5 . . ?
H10A C10 H10C 109.5 . . ?
H10B C10 H10C 109.5 . . ?
C13 C11 C5 112.4(5) . . ?
C13 C11 C14 107.7(7) . . ?
C5 C11 C14 109.6(6) . . ?
C13 C11 C12 108.2(6) . . ?
C5 C11 C12 110.7(4) . . ?
C14 C11 C12 108.2(5) . . ?
C11 C12 H12A 109.5 . . ?
C11 C12 H12B 109.5 . . ?
H12A C12 H12B 109.5 . . ?
C11 C12 H12C 109.5 . . ?
H12A C12 H12C 109.5 . . ?
H12B C12 H12C 109.5 . . ?
C11 C13 H13A 109.5 . . ?
C11 C13 H13B 109.5 . . ?
H13A C13 H13B 109.5 . . ?
C11 C13 H13C 109.5 . . ?
H13A C13 H13C 109.5 . . ?
H13B C13 H13C 109.5 . . ?
C11 C14 H14A 109.5 . . ?
C11 C14 H14B 109.5 . . ?
H14A C14 H14B 109.5 . . ?
C11 C14 H14C 109.5 . . ?
H14A C14 H14C 109.5 . . ?
H14B C14 H14C 109.5 . . ?
N1 C15 C16 121.8(4) . . ?
N1 C15 H15 119.1 . . ?
C16 C15 H15 119.1 . . ?
C17 C16 C15 118.5(4) . . ?
C17 C16 H16 120.8 . . ?
C15 C16 H16 120.8 . . ?
C16 C17 C18 119.5(4) . . ?
C16 C17 C20 120.6(4) . . ?
C18 C17 C20 120.0(4) . . ?
C19 C18 C17 118.4(4) . . ?
C19 C18 H18 120.8 . . ?
C17 C18 H18 120.8 . . ?
N1 C19 C18 123.0(4) . . ?
N1 C19 H19 118.5 . . ?
C18 C19 H19 118.5 . . ?
N2 C20 C17 178.1(5) . . ?

loop_
_geom_bond_atom_site_label_1
_geom_bond_atom_site_label_2
_geom_bond_distance
_geom_bond_site_symmetry_2
_geom_bond_publ_flag
Co1 O1 1.888(3) 3 ?
Co1 O1 1.888(3) . ?
Co1 O2 1.894(3) 3 ?
Co1 O2 1.894(3) . ?
Co1 N1 1.964(4) 3 ?
Co1 N1 1.964(4) . ?
O1 C1 1.325(5) . ?
O2 C2 1.320(5) . ?
N1 C19 1.337(6) . ?
N1 C15 1.342(5) . ?
C1 C6 1.407(6) . ?
C1 C2 1.419(6) . ?
C2 C3 1.436(6) . ?
C3 C4 1.377(7) . ?
C3 C7 1.539(7) . ?
C4 C5 1.416(8) . ?
C4 H4 0.9500 . ?
C5 C6 1.379(7) . ?
C5 C11 1.531(7) . ?
C6 H6 0.9500 . ?
C7 C8 1.517(8) . ?
C7 C9 1.527(7) . ?
C7 C10 1.553(7) . ?
C8 H8A 0.9800 . ?
C8 H8B 0.9800 . ?
C8 H8C 0.9800 . ?
C9 H9A 0.9800 . ?
C9 H9B 0.9800 . ?
C9 H9C 0.9800 . ?
C10 H10A 0.9800 . ?
C10 H10B 0.9800 . ?
C10 H10C 0.9800 . ?
C11 C13 1.501(10) . ?
C11 C14 1.535(10) . ?
C11 C12 1.539(8) . ?
C12 H12A 0.9800 . ?
C12 H12B 0.9800 . ?
C12 H12C 0.9800 . ?
C13 H13A 0.9800 . ?
C13 H13B 0.9800 . ?
C13 H13C 0.9800 . ?
C14 H14A 0.9800 . ?
C14 H14B 0.9800 . ?
C14 H14C 0.9800 . ?
C15 C16 1.401(6) . ?
C15 H15 0.9500 . ?
C16 C17 1.382(6) . ?
C16 H16 0.9500 . ?
C17 C18 1.392(6) . ?
C17 C20 1.440(7) . ?
C18 C19 1.374(6) . ?
C18 H18 0.9500 . ?
C19 H19 0.9500 . ?
C20 N2 1.151(6) . ?

loop_
_geom_torsion_atom_site_label_1
_geom_torsion_atom_site_label_2
_geom_torsion_atom_site_label_3
_geom_torsion_atom_site_label_4
_geom_torsion
_geom_torsion_site_symmetry_1
_geom_torsion_site_symmetry_2
_geom_torsion_site_symmetry_3
_geom_torsion_site_symmetry_4
_geom_torsion_publ_flag
O1 Co1 O1 C1 0.00(12) 3 . . . ?
O2 Co1 O1 C1 -179.9(3) 3 . . . ?
O2 Co1 O1 C1 0.1(3) . . . . ?
N1 Co1 O1 C1 89.8(3) 3 . . . ?
N1 Co1 O1 C1 -90.2(3) . . . . ?
O1 Co1 O2 C2 -179.9(3) 3 . . . ?
O1 Co1 O2 C2 0.1(3) . . . . ?
O2 Co1 O2 C2 0.00(17) 3 . . . ?
N1 Co1 O2 C2 -89.9(3) 3 . . . ?
N1 Co1 O2 C2 90.1(3) . . . . ?
O1 Co1 N1 C19 -63.0(3) 3 . . . ?
O1 Co1 N1 C19 117.0(3) . . . . ?
O2 Co1 N1 C19 -150.1(3) 3 . . . ?
O2 Co1 N1 C19 29.9(3) . . . . ?
N1 Co1 N1 C19 0.0(3) 3 . . . ?
O1 Co1 N1 C15 115.2(3) 3 . . . ?
O1 Co1 N1 C15 -64.8(3) . . . . ?
O2 Co1 N1 C15 28.1(3) 3 . . . ?
O2 Co1 N1 C15 -151.9(3) . . . . ?
N1 Co1 N1 C15 0.0(2) 3 . . . ?
Co1 O1 C1 C6 178.1(3) . . . . ?
Co1 O1 C1 C2 -0.2(5) . . . . ?
Co1 O2 C2 C1 -0.2(4) . . . . ?
Co1 O2 C2 C3 179.7(3) . . . . ?
O1 C1 C2 O2 0.3(6) . . . . ?
C6 C1 C2 O2 -178.0(4) . . . . ?
O1 C1 C2 C3 -179.6(4) . . . . ?
C6 C1 C2 C3 2.1(6) . . . . ?
O2 C2 C3 C4 178.5(4) . . . . ?
C1 C2 C3 C4 -1.7(6) . . . . ?
O2 C2 C3 C7 -1.8(7) . . . . ?
C1 C2 C3 C7 178.0(4) . . . . ?
C2 C3 C4 C5 -0.3(7) . . . . ?
C7 C3 C4 C5 -179.9(5) . . . . ?
C3 C4 C5 C6 1.8(7) . . . . ?
C3 C4 C5 C11 -177.0(5) . . . . ?
C4 C5 C6 C1 -1.3(7) . . . . ?
C11 C5 C6 C1 177.4(5) . . . . ?
O1 C1 C6 C5 -178.8(4) . . . . ?
C2 C1 C6 C5 -0.6(7) . . . . ?
C4 C3 C7 C8 125.3(5) . . . . ?
C2 C3 C7 C8 -54.4(6) . . . . ?
C4 C3 C7 C9 4.4(7) . . . . ?
C2 C3 C7 C9 -175.3(4) . . . . ?
C4 C3 C7 C10 -114.4(5) . . . . ?
C2 C3 C7 C10 66.0(6) . . . . ?
C6 C5 C11 C13 -2.1(9) . . . . ?
C4 C5 C11 C13 176.6(6) . . . . ?
C6 C5 C11 C14 -121.9(6) . . . . ?
C4 C5 C11 C14 56.8(7) . . . . ?
C6 C5 C11 C12 118.9(6) . . . . ?
C4 C5 C11 C12 -62.4(7) . . . . ?
C19 N1 C15 C16 1.5(6) . . . . ?
Co1 N1 C15 C16 -176.7(3) . . . . ?
N1 C15 C16 C17 -1.0(7) . . . . ?
C15 C16 C17 C18 -0.2(6) . . . . ?
C15 C16 C17 C20 179.9(4) . . . . ?
C16 C17 C18 C19 0.8(6) . . . . ?
C20 C17 C18 C19 -179.3(4) . . . . ?
C15 N1 C19 C18 -0.9(6) . . . . ?
Co1 N1 C19 C18 177.3(3) . . . . ?
C17 C18 C19 N1 -0.3(6) . . . . ?
C16 C17 C20 N2 -123(16) . . . . ?
C18 C17 C20 N2 57(16) . . . . ?
